data_7152883
loop_
_publ_author_name
'Newcombe, Sonya'
'Bobin, Mariusz'
'Shrikhande, Amruta'
'Gallop, Chris'
'Pace, Yannick'
'Yong, Helen'
'Gates, Rebecca'
'Chaudhuri, Shuvashri'
'Roe, Mark'
'Hoffmann, Eva'
'Viseux, Eddy M. E.'

_publ_section_title
;
 Gold amides as anticancer drugs: synthesis and activity studies.
;
_journal_issue 19
_journal_name_full 'Organic &amp; biomolecular chemistry'
_journal_page_first 3255
_journal_page_last 3260
_journal_paper_doi 10.1039/c3ob27460h
_journal_volume 11
_journal_year 2013
_chemical_absolute_configuration ad
_chemical_compound_source 'synthesis as described'
_chemical_formula_moiety 'C42 H42 Au2 F6 N4 O6 P2 S2, 5(C6H6)'
_chemical_formula_sum 'C72 H72 Au2 F6 N4 O6 P2 S2'
_chemical_formula_weight 1723.33
_chemical_name_systematic
;
?
;
_space_group_IT_number 1
_symmetry_cell_setting triclinic
_symmetry_Int_Tables_number 1
_symmetry_space_group_name_Hall 'P 1'
_symmetry_space_group_name_H-M 'P 1'
_atom_sites_solution_hydrogens geom
_atom_sites_solution_primary direct
_atom_sites_solution_secondary difmap
_audit_conform_dict_location ftp://ftp.iucr.org/pub/cif_core.dic
_audit_conform_dict_name cif_core.dic
_audit_conform_dict_version 2.4
_audit_creation_date 2012-03-12T13:39:06-00:00
_audit_creation_method 'WinGX routine CIF_UPDATE'
_cell_angle_alpha 94.235(2)
_cell_angle_beta 100.1060(10)
_cell_angle_gamma 112.490(2)
_cell_formula_units_Z 1
_cell_length_a 10.5355(3)
_cell_length_b 11.8539(4)
_cell_length_c 15.7927(5)
_cell_measurement_reflns_used 26016
_cell_measurement_temperature 173(2)
_cell_measurement_theta_max 27.485
_cell_measurement_theta_min 0.998
_cell_volume 1772.35(10)
_computing_cell_refinement 'HKL Scalepack (Otwinowski & Minor 1997)'
_computing_data_collection 'Collect (Bruker AXS BV, 1997-2004)'
_computing_data_reduction 'HKL Denzo and Scalepack (Otwinowski & Minor 1997)'
_computing_structure_refinement 'SHELXL-97 (Sheldrick, 1997)'
_computing_structure_solution 'SHELXS-97 (Sheldrick, 1990)'
_diffrn_ambient_temperature 173(2)
_diffrn_detector 'CCD plate'
_diffrn_detector_area_resol_mean 9
_diffrn_measured_fraction_theta_full 0.988
_diffrn_measured_fraction_theta_max 0.988
_diffrn_measurement_device '95mm CCD camera on \k-goniostat'
_diffrn_measurement_device_type KappaCCD
_diffrn_measurement_method 'CCD rotation images, thick slices'
_diffrn_orient_matrix_type 'by Bruker AXS Collect from scalepack cell'
_diffrn_orient_matrix_UB_11 0.856296E-1
_diffrn_orient_matrix_UB_12 0.90589E-2
_diffrn_orient_matrix_UB_13 -0.227607E-1
_diffrn_orient_matrix_UB_21 -0.556272E-1
_diffrn_orient_matrix_UB_22 -0.78691E-1
_diffrn_orient_matrix_UB_23 -0.415127E-1
_diffrn_orient_matrix_UB_31 -0.25865E-1
_diffrn_orient_matrix_UB_32 0.476162E-1
_diffrn_orient_matrix_UB_33 -0.44691E-1
_diffrn_radiation_monochromator graphite
_diffrn_radiation_probe x-ray
_diffrn_radiation_type MoK\a
_diffrn_radiation_wavelength 0.71073
_diffrn_reflns_av_R_equivalents 0.0404
_diffrn_reflns_av_unetI/netI 0.0469
_diffrn_reflns_limit_h_max 13
_diffrn_reflns_limit_h_min -13
_diffrn_reflns_limit_k_max 14
_diffrn_reflns_limit_k_min -15
_diffrn_reflns_limit_l_max 20
_diffrn_reflns_limit_l_min -20
_diffrn_reflns_number 25196
_diffrn_reflns_theta_full 27.51
_diffrn_reflns_theta_max 27.51
_diffrn_reflns_theta_min 2.13
_diffrn_source 'Enraf Nonius FR590'
_exptl_absorpt_coefficient_mu 4.307
_exptl_absorpt_correction_T_max 0.6283
_exptl_absorpt_correction_T_min 0.4158
_exptl_absorpt_correction_type multi-scan
_exptl_absorpt_process_details
;
[c.f. r.h. blessing, acta cryst. (1995), a51, 33-38]
;
_exptl_crystal_colour Clear
_exptl_crystal_density_diffrn 1.615
_exptl_crystal_density_method 'not measured'
_exptl_crystal_description Plate
_exptl_crystal_F_000 854
_exptl_crystal_size_max 0.2
_exptl_crystal_size_mid 0.2
_exptl_crystal_size_min 0.06
_refine_diff_density_max 0.988
_refine_diff_density_min -1.94
_refine_diff_density_rms 0.178
_refine_ls_abs_structure_details 'Flack H D (1983), Acta Cryst. A39, 876-881'
_refine_ls_abs_structure_Flack 0.006(5)
_refine_ls_extinction_method none
_refine_ls_goodness_of_fit_ref 1.048
_refine_ls_hydrogen_treatment constr
_refine_ls_matrix_type full
_refine_ls_number_parameters 847
_refine_ls_number_reflns 14989
_refine_ls_number_restraints 9
_refine_ls_restrained_S_all 1.048
_refine_ls_R_factor_all 0.0374
_refine_ls_R_factor_gt 0.0305
_refine_ls_shift/su_max 0.001
_refine_ls_shift/su_mean 0
_refine_ls_structure_factor_coef Fsqd
_refine_ls_weighting_details 'calc w=1/[\s^2^(Fo^2^)+(0.0258P)^2^+2.1148P] where P=(Fo^2^+2Fc^2^)/3'
_refine_ls_weighting_scheme calc
_refine_ls_wR_factor_gt 0.0675
_refine_ls_wR_factor_ref 0.0706
_reflns_number_gt 13710
_reflns_number_total 14989
_reflns_threshold_expression >2sigma(I)
_cod_data_source_file c3ob27460h.txt
_cod_data_source_block V05MB60d
_cod_database_code 7152883

loop_
_symmetry_equiv_pos_as_xyz
'x, y, z'

loop_
_atom_site_label
_atom_site_type_symbol
_atom_site_fract_x
_atom_site_fract_y
_atom_site_fract_z
_atom_site_U_iso_or_equiv
_atom_site_adp_type
_atom_site_occupancy
_atom_site_symmetry_multiplicity
_atom_site_calc_flag
_atom_site_refinement_flags
C1 C 0.0506(8) 0.6234(7) 0.7779(5) 0.0237(16) Uani 1 1 d .
C2 C -0.0800(9) 0.5319(8) 0.7358(6) 0.0310(19) Uani 1 1 d .
H2 H -0.1643 0.5413 0.7404 0.037 Uiso 1 1 calc R
C3 C -0.0859(8) 0.4284(7) 0.6878(6) 0.0364(19) Uani 1 1 d .
H3 H -0.175 0.3651 0.6602 0.044 Uiso 1 1 calc R
C4 C 0.0358(10) 0.4145(8) 0.6788(6) 0.040(2) Uani 1 1 d .
H4 H 0.0307 0.3437 0.6435 0.048 Uiso 1 1 calc R
C5 C 0.1637(9) 0.5038(8) 0.7213(6) 0.044(2) Uani 1 1 d .
H5 H 0.2471 0.4929 0.7165 0.053 Uiso 1 1 calc R
C6 C 0.1742(8) 0.6088(7) 0.7707(5) 0.0317(16) Uani 1 1 d .
H6 H 0.2638 0.6704 0.7994 0.038 Uiso 1 1 calc R
C7 C 0.1198(10) 0.7495(8) 0.9546(6) 0.0257(18) Uani 1 1 d .
C8 C 0.0243(10) 0.6860(10) 1.0004(7) 0.045(2) Uani 1 1 d .
H8 H -0.0733 0.653 0.974 0.054 Uiso 1 1 calc R
C9 C 0.0676(10) 0.6685(10) 1.0857(7) 0.045(2) Uani 1 1 d .
H9 H 0.0009 0.6195 1.1158 0.054 Uiso 1 1 calc R
C10 C 0.2072(10) 0.7230(9) 1.1247(6) 0.039(2) Uani 1 1 d .
H10 H 0.2376 0.7149 1.1834 0.046 Uiso 1 1 calc R
C11 C 0.3038(10) 0.7891(8) 1.0805(6) 0.0358(19) Uani 1 1 d .
H11 H 0.4005 0.8276 1.109 0.043 Uiso 1 1 calc R
C12 C 0.2628(10) 0.8010(8) 0.9946(6) 0.0330(19) Uani 1 1 d .
H12 H 0.3311 0.8436 0.9632 0.04 Uiso 1 1 calc R
C13 C 0.1904(7) 0.8942(6) 0.8117(4) 0.0236(14) Uani 1 1 d .
C14 C 0.1548(6) 1.0093(5) 0.8277(4) 0.0270(12) Uani 1 1 d .
H14 H 0.0877 0.9925 0.8675 0.032 Uiso 1 1 calc R
C15 C 0.0859(9) 1.0381(7) 0.7413(5) 0.0428(19) Uani 1 1 d .
H15A H 0.1255 1.0186 0.6926 0.051 Uiso 1 1 calc R
H15B H -0.0174 0.9899 0.7268 0.051 Uiso 1 1 calc R
C16 C 0.1213(8) 1.1754(7) 0.7589(5) 0.0479(17) Uani 1 1 d .
H16A H 0.1701 1.2184 0.715 0.057 Uiso 1 1 calc R
H16B H 0.0347 1.1904 0.7572 0.057 Uiso 1 1 calc R
C17 C 0.2165(7) 1.2200(6) 0.8486(4) 0.0410(15) Uani 1 1 d .
H17A H 0.2929 1.3021 0.8511 0.049 Uiso 1 1 calc R
H17B H 0.1626 1.2258 0.893 0.049 Uiso 1 1 calc R
C18 C 0.3484(6) 1.1373(6) 0.9521(4) 0.0309(13) Uani 1 1 d .
H18A H 0.4291 1.2188 0.9671 0.037 Uiso 1 1 calc R
H18B H 0.3873 1.0734 0.9541 0.037 Uiso 1 1 calc R
C19 C 0.2628(9) 1.1246(9) 1.0231(6) 0.0346(19) Uani 1 1 d .
H19A H 0.2218 1.1871 1.0222 0.042 Uiso 1 1 calc R
H19B H 0.1846 1.0416 1.0117 0.042 Uiso 1 1 calc R
C20 C 0.3576(10) 1.1429(8) 1.1109(6) 0.0286(19) Uani 1 1 d .
C21 C -0.0438(8) 1.3899(7) 1.2164(5) 0.0239(16) Uani 1 1 d .
C22 C -0.1609(8) 1.4168(7) 1.2224(5) 0.0324(17) Uani 1 1 d .
H22 H -0.2529 1.3603 1.193 0.039 Uiso 1 1 calc R
C23 C -0.1413(10) 1.5268(8) 1.2717(6) 0.042(2) Uani 1 1 d .
H23 H -0.2197 1.5461 1.2765 0.05 Uiso 1 1 calc R
C24 C -0.0065(10) 1.6077(8) 1.3138(6) 0.045(2) Uani 1 1 d .
H24 H 0.0067 1.683 1.3471 0.054 Uiso 1 1 calc R
C25 C 0.1078(8) 1.5822(7) 1.3087(5) 0.0354(18) Uani 1 1 d .
H25 H 0.1995 1.6387 1.3385 0.042 Uiso 1 1 calc R
C26 C 0.0878(9) 1.4709(8) 1.2586(6) 0.0319(19) Uani 1 1 d .
H26 H 0.1667 1.4522 1.2543 0.038 Uiso 1 1 calc R
C27 C -0.1330(9) 1.2520(8) 1.0443(6) 0.0237(18) Uani 1 1 d .
C28 C -0.2721(9) 1.2131(8) 1.0017(6) 0.0315(19) Uani 1 1 d .
H28 H -0.3444 1.1734 1.0313 0.038 Uiso 1 1 calc R
C29 C -0.3083(10) 1.2309(8) 0.9165(6) 0.038(2) Uani 1 1 d .
H29 H -0.4046 1.2029 0.888 0.046 Uiso 1 1 calc R
C30 C -0.2041(10) 1.2895(8) 0.8732(6) 0.035(2) Uani 1 1 d .
H30 H -0.229 1.3021 0.815 0.042 Uiso 1 1 calc R
C31 C -0.0630(10) 1.3301(9) 0.9143(7) 0.039(2) Uani 1 1 d .
H31 H 0.0085 1.3698 0.8842 0.047 Uiso 1 1 calc R
C32 C -0.0276(9) 1.3125(8) 0.9989(6) 0.0296(18) Uani 1 1 d .
H32 H 0.0689 1.3413 1.0272 0.035 Uiso 1 1 calc R
C33 C -0.2205(7) 1.1321(6) 1.1971(5) 0.0296(16) Uani 1 1 d .
C34 C -0.2204(6) 1.0028(5) 1.1996(3) 0.0243(11) Uani 1 1 d .
H34 H -0.3153 0.9451 1.2059 0.029 Uiso 1 1 calc R
C35 C -0.1087(7) 0.9966(6) 1.2739(4) 0.0314(15) Uani 1 1 d .
H35A H -0.0209 1.0726 1.2851 0.038 Uiso 1 1 calc R
H35B H -0.1438 0.9853 1.3282 0.038 Uiso 1 1 calc R
C36 C -0.0840(9) 0.8838(9) 1.2402(5) 0.0537(19) Uani 1 1 d .
H36A H 0.0177 0.9013 1.2546 0.064 Uiso 1 1 calc R
H36B H -0.1349 0.8117 1.267 0.064 Uiso 1 1 calc R
C37 C -0.1377(8) 0.8589(7) 1.1451(4) 0.0486(17) Uani 1 1 d .
H37A H -0.0616 0.8619 1.1152 0.058 Uiso 1 1 calc R
H37B H -0.215 0.7755 1.1278 0.058 Uiso 1 1 calc R
C38 C -0.3087(6) 0.9082(6) 1.0458(4) 0.0285(12) Uani 1 1 d .
H38A H -0.3519 0.969 1.041 0.034 Uiso 1 1 calc R
H38B H -0.3807 0.8291 1.054 0.034 Uiso 1 1 calc R
C39 C -0.2594(9) 0.8894(8) 0.9630(5) 0.0330(18) Uani 1 1 d .
H39A H -0.178 0.9658 0.9603 0.04 Uiso 1 1 calc R
H39B H -0.226 0.822 0.9663 0.04 Uiso 1 1 calc R
C40 C -0.3701(9) 0.8583(8) 0.8796(6) 0.0273(18) Uani 1 1 d .
C41 C 0.4065(10) 1.0506(9) 1.3036(7) 0.041(2) Uani 1 1 d .
C42 C -0.3969(11) 0.9618(10) 0.6960(7) 0.044(2) Uani 1 1 d .
C101 C 0.4100(11) 0.4954(10) 0.0585(8) 0.061(3) Uani 1 1 d .
H101 H 0.3469 0.4819 0.0966 0.073 Uiso 1 1 calc R
C102 C 0.3838(11) 0.5405(9) -0.0189(7) 0.059(3) Uani 1 1 d .
H102 H 0.3029 0.5585 -0.0341 0.07 Uiso 1 1 calc R
C103 C 0.4787(10) 0.5590(8) -0.0737(7) 0.054(2) Uani 1 1 d .
H103 H 0.4636 0.5906 -0.1264 0.064 Uiso 1 1 calc R
C104 C 0.5910(11) 0.5317(9) -0.0512(7) 0.054(3) Uani 1 1 d .
H104 H 0.6535 0.543 -0.0895 0.064 Uiso 1 1 calc R
C105 C 0.6195(10) 0.4886(8) 0.0238(7) 0.051(2) Uani 1 1 d .
H105 H 0.7011 0.4715 0.0379 0.061 Uiso 1 1 calc R
C106 C 0.5294(10) 0.4701(8) 0.0792(6) 0.052(2) Uani 1 1 d .
H106 H 0.5485 0.44 0.1319 0.062 Uiso 1 1 calc R
C111 C 0.5361(11) 0.4439(11) 0.6895(8) 0.058(3) Uani 1 1 d .
H111 H 0.5569 0.5184 0.7267 0.07 Uiso 1 1 calc R
C112 C 0.5566(13) 0.4502(13) 0.6075(9) 0.065(3) Uani 1 1 d .
H112 H 0.5978 0.5271 0.5878 0.077 Uiso 1 1 calc R
C113 C 0.5136(15) 0.3369(14) 0.5529(9) 0.074(4) Uani 1 1 d .
H113 H 0.5139 0.3357 0.4927 0.088 Uiso 1 1 calc R
C114 C 0.4714(14) 0.2285(12) 0.5860(10) 0.075(4) Uani 1 1 d .
H114 H 0.4548 0.1532 0.5513 0.09 Uiso 1 1 calc R
C115 C 0.4537(13) 0.2295(12) 0.6681(11) 0.079(4) Uani 1 1 d .
H115 H 0.4168 0.1535 0.6896 0.094 Uiso 1 1 calc R
C116 C 0.4875(10) 0.3363(11) 0.7205(8) 0.058(3) Uani 1 1 d .
H116 H 0.4769 0.3357 0.779 0.069 Uiso 1 1 calc R
C121 C 0.4584(14) 0.6459(13) 0.4485(9) 0.064(3) Uani 1 1 d .
H121 H 0.4246 0.6334 0.5005 0.076 Uiso 1 1 calc R
C122 C 0.5191(14) 0.7624(12) 0.4266(8) 0.065(3) Uani 1 1 d .
H122 H 0.5378 0.8323 0.4679 0.078 Uiso 1 1 calc R
C123 C 0.5534(11) 0.7812(10) 0.3475(8) 0.056(3) Uani 1 1 d .
H123 H 0.5889 0.8622 0.3329 0.067 Uiso 1 1 calc R
C124 C 0.5355(10) 0.6801(10) 0.2889(7) 0.061(3) Uani 1 1 d .
H124 H 0.5601 0.6919 0.2342 0.073 Uiso 1 1 calc R
C125 C 0.4821(11) 0.5624(11) 0.3101(8) 0.058(3) Uani 1 1 d .
H125 H 0.468 0.4929 0.2698 0.069 Uiso 1 1 calc R
C126 C 0.4496(13) 0.5474(10) 0.3898(8) 0.056(3) Uani 1 1 d .
H126 H 0.4201 0.4672 0.4059 0.067 Uiso 1 1 calc R
C131 C 0.8284(14) 0.2493(16) 0.4550(8) 0.079(4) Uani 1 1 d .
H131 H 0.7496 0.2693 0.4373 0.095 Uiso 1 1 calc R
C132 C 0.8138(17) 0.1512(11) 0.4961(7) 0.086(5) Uani 1 1 d .
H132 H 0.7243 0.1015 0.5061 0.104 Uiso 1 1 calc R
C133 C 0.922(2) 0.1237(12) 0.5223(8) 0.088(6) Uani 1 1 d .
H133 H 0.911 0.0554 0.5526 0.105 Uiso 1 1 calc R
C134 C 1.0523(17) 0.1930(16) 0.5063(10) 0.086(5) Uani 1 1 d .
H134 H 1.1297 0.1709 0.5235 0.103 Uiso 1 1 calc R
C135 C 1.0680(18) 0.2922(19) 0.4660(11) 0.112(7) Uani 1 1 d .
H135 H 1.157 0.3435 0.4561 0.134 Uiso 1 1 calc R
C136 C 0.9499(15) 0.3172(13) 0.4395(7) 0.069(3) Uani 1 1 d .
H136 H 0.9578 0.3853 0.4094 0.083 Uiso 1 1 calc R
C141 C 0.997(3) 0.6738(19) 0.5485(12) 0.138(10) Uani 1 1 d .
H141 H 0.9626 0.5989 0.5717 0.165 Uiso 1 1 calc R
C142 C 1.138(3) 0.733(2) 0.5479(9) 0.122(9) Uani 1 1 d .
H142 H 1.2036 0.6999 0.5712 0.146 Uiso 1 1 calc R
C143 C 1.1812(13) 0.8368(19) 0.5144(10) 0.112(7) Uani 1 1 d .
H143 H 1.2785 0.8767 0.5145 0.134 Uiso 1 1 calc R
C144 C 1.0944(17) 0.8895(12) 0.4801(9) 0.078(4) Uani 1 1 d .
H144 H 1.1288 0.9637 0.4561 0.093 Uiso 1 1 calc R
C145 C 0.9595(14) 0.8331(11) 0.4814(8) 0.062(3) Uani 1 1 d .
H145 H 0.8963 0.8684 0.4581 0.074 Uiso 1 1 calc R
C146 C 0.9083(19) 0.7262(14) 0.5148(11) 0.096(5) Uani 1 1 d .
H146 H 0.8109 0.6881 0.5147 0.115 Uiso 1 1 calc R
Au1 Au -0.147812(14) 0.780705(13) 0.820544(11) 0.02574(8) Uani 1 1 d .
Au52 Au 0.123293(13) 1.205179(13) 1.172847(10) 0.02486(8) Uani 1 1 d .
F1 F 0.2821(7) 0.9598(6) 1.2774(6) 0.088(2) Uani 1 1 d .
F2 F 0.4918(9) 1.0195(7) 1.2681(5) 0.085(2) Uani 1 1 d .
F3 F 0.4455(8) 1.0588(6) 1.3885(4) 0.0663(18) Uani 1 1 d .
F4 F -0.4392(8) 0.9659(6) 0.6132(4) 0.0651(17) Uani 1 1 d .
F5 F -0.2629(8) 1.0424(7) 0.7202(7) 0.102(3) Uani 1 1 d .
F6 F -0.4698(11) 0.9999(8) 0.7393(5) 0.103(3) Uani 1 1 d .
N1 N -0.3276(8) 0.8194(8) 0.8082(5) 0.0296(18) Uani 1 1 d .
N2 N 0.2741(5) 1.1265(4) 0.8629(3) 0.0280(9) Uani 1 1 d .
N3 N 0.3045(8) 1.1696(8) 1.1816(5) 0.0271(17) Uani 1 1 d U
N4 N -0.1894(5) 0.9525(4) 1.1202(3) 0.0257(10) Uani 1 1 d .
O1 O -0.5614(7) 0.7334(7) 0.6974(5) 0.0494(18) Uani 1 1 d .
O2 O -0.3349(8) 0.7779(7) 0.6533(5) 0.0443(17) Uani 1 1 d .
O3 O -0.4792(7) 0.8670(7) 0.8773(4) 0.0385(16) Uani 1 1 d .
O4 O 0.3237(8) 1.2240(7) 1.3373(4) 0.0476(18) Uani 1 1 d .
O5 O 0.5430(7) 1.2796(7) 1.2883(5) 0.0486(17) Uani 1 1 d .
O6 O 0.4683(7) 1.1289(7) 1.1201(5) 0.0452(18) Uani 1 1 d .
P1 P 0.0572(3) 0.7601(2) 0.84086(16) 0.0242(5) Uani 1 1 d .
P52 P -0.0729(2) 1.2411(2) 1.15691(15) 0.0212(5) Uani 1 1 d .
S1 S -0.4145(3) 0.8043(2) 0.71104(17) 0.0327(5) Uani 1 1 d .
S51 S 0.4001(3) 1.1981(2) 1.27975(17) 0.0318(5) Uani 1 1 d .

loop_
_atom_site_aniso_label
_atom_site_aniso_U_11
_atom_site_aniso_U_22
_atom_site_aniso_U_33
_atom_site_aniso_U_23
_atom_site_aniso_U_13
_atom_site_aniso_U_12
C1 0.024(3) 0.023(3) 0.022(3) 0.007(2) 0.006(2) 0.006(3)
C2 0.031(4) 0.028(4) 0.035(4) 0.002(3) 0.009(3) 0.013(3)
C3 0.033(4) 0.027(4) 0.037(4) 0.003(3) -0.005(3) 0.005(3)
C4 0.066(6) 0.035(4) 0.028(4) 0.000(3) 0.008(4) 0.032(4)
C5 0.051(5) 0.052(5) 0.041(4) 0.002(4) 0.008(4) 0.035(4)
C6 0.030(4) 0.028(4) 0.041(4) -0.001(3) 0.011(3) 0.016(3)
C7 0.039(4) 0.018(3) 0.024(4) 0.007(3) 0.007(3) 0.014(3)
C8 0.028(4) 0.050(5) 0.046(5) 0.004(4) 0.002(4) 0.008(4)
C9 0.034(5) 0.063(6) 0.033(4) 0.021(4) 0.009(3) 0.010(4)
C10 0.043(5) 0.050(5) 0.023(4) 0.002(3) 0.003(3) 0.021(4)
C11 0.030(4) 0.040(4) 0.032(4) 0.007(3) 0.006(3) 0.008(3)
C12 0.028(4) 0.037(4) 0.032(4) 0.010(3) 0.006(3) 0.011(3)
C13 0.021(3) 0.025(3) 0.026(3) 0.009(3) 0.005(2) 0.009(2)
C14 0.023(3) 0.019(3) 0.038(4) 0.005(3) 0.006(3) 0.007(2)
C15 0.048(4) 0.037(4) 0.038(4) 0.008(3) -0.006(3) 0.017(4)
C16 0.053(5) 0.038(4) 0.053(4) 0.013(3) 0.003(3) 0.021(3)
C17 0.053(4) 0.028(3) 0.046(4) 0.008(3) 0.020(3) 0.017(3)
C18 0.023(3) 0.039(4) 0.027(3) -0.003(3) 0.006(2) 0.010(3)
C19 0.026(4) 0.050(5) 0.032(4) 0.010(3) 0.007(3) 0.018(3)
C20 0.032(4) 0.031(4) 0.030(4) 0.009(3) 0.016(3) 0.014(3)
C21 0.028(4) 0.023(3) 0.025(3) 0.007(3) 0.009(3) 0.012(3)
C22 0.029(4) 0.031(4) 0.037(4) 0.010(3) 0.007(3) 0.012(3)
C23 0.053(5) 0.044(5) 0.040(4) 0.003(4) 0.009(4) 0.032(4)
C24 0.072(6) 0.038(5) 0.027(4) 0.006(3) 0.005(4) 0.027(4)
C25 0.035(4) 0.027(4) 0.031(3) -0.004(3) -0.004(3) 0.005(3)
C26 0.032(4) 0.030(4) 0.029(4) 0.006(3) 0.006(3) 0.008(3)
C27 0.017(3) 0.033(4) 0.026(4) 0.001(3) 0.008(3) 0.015(3)
C28 0.024(4) 0.043(4) 0.032(4) 0.012(3) 0.011(3) 0.015(3)
C29 0.033(4) 0.052(5) 0.029(4) 0.009(3) 0.002(3) 0.019(4)
C30 0.038(4) 0.041(4) 0.032(4) 0.021(3) 0.016(3) 0.016(3)
C31 0.028(4) 0.049(5) 0.043(5) 0.018(4) 0.015(3) 0.015(3)
C32 0.018(3) 0.042(4) 0.030(4) 0.019(3) 0.013(3) 0.009(3)
C33 0.029(3) 0.024(3) 0.042(4) 0.008(3) 0.017(3) 0.013(3)
C34 0.024(3) 0.028(3) 0.020(3) 0.002(2) 0.009(2) 0.008(2)
C35 0.034(3) 0.032(4) 0.029(3) 0.009(3) 0.009(3) 0.013(3)
C36 0.061(5) 0.063(5) 0.051(4) 0.008(4) 0.005(4) 0.044(5)
C37 0.068(5) 0.046(4) 0.041(4) 0.001(3) 0.001(3) 0.039(4)
C38 0.024(3) 0.032(3) 0.029(3) -0.001(2) 0.006(2) 0.011(2)
C39 0.033(4) 0.043(4) 0.024(3) -0.005(3) 0.011(3) 0.017(3)
C40 0.019(4) 0.032(4) 0.031(4) 0.004(3) 0.005(3) 0.010(3)
C41 0.041(5) 0.042(5) 0.037(4) 0.007(3) 0.007(3) 0.015(4)
C42 0.046(5) 0.050(5) 0.033(4) 0.008(4) -0.001(4) 0.023(5)
C101 0.056(6) 0.067(7) 0.059(6) -0.008(5) 0.003(4) 0.031(5)
C102 0.053(5) 0.045(6) 0.067(6) -0.006(5) -0.011(4) 0.022(5)
C103 0.053(6) 0.034(5) 0.058(5) 0.016(4) 0.000(4) 0.005(4)
C104 0.050(5) 0.050(5) 0.048(5) 0.005(4) 0.016(4) 0.005(4)
C105 0.043(5) 0.044(5) 0.064(6) 0.001(4) 0.003(4) 0.020(4)
C106 0.044(5) 0.049(5) 0.046(4) 0.006(4) -0.002(4) 0.006(4)
C111 0.049(6) 0.061(6) 0.068(6) 0.001(5) 0.010(5) 0.029(5)
C112 0.054(6) 0.083(8) 0.067(7) 0.036(6) 0.017(5) 0.033(6)
C113 0.085(10) 0.096(11) 0.033(6) -0.005(6) 0.001(6) 0.038(8)
C114 0.065(7) 0.049(6) 0.106(11) -0.001(7) 0.009(7) 0.025(5)
C115 0.064(7) 0.063(8) 0.121(12) 0.048(8) 0.025(7) 0.030(6)
C116 0.051(6) 0.075(7) 0.066(6) 0.020(5) 0.024(5) 0.039(5)
C121 0.078(9) 0.075(8) 0.048(7) 0.030(6) 0.019(6) 0.037(7)
C122 0.073(7) 0.065(7) 0.046(5) -0.014(5) -0.002(5) 0.028(6)
C123 0.048(5) 0.043(5) 0.077(7) 0.020(5) 0.019(5) 0.015(4)
C124 0.056(6) 0.064(6) 0.056(6) 0.014(5) 0.020(5) 0.014(5)
C125 0.060(6) 0.054(6) 0.064(6) 0.006(5) 0.021(5) 0.026(5)
C126 0.068(7) 0.035(5) 0.054(6) 0.009(4) -0.001(5) 0.016(4)
C131 0.068(8) 0.121(12) 0.050(7) -0.005(7) -0.001(6) 0.047(8)
C132 0.131(12) 0.059(6) 0.038(5) 0.011(5) 0.012(6) 0.006(7)
C133 0.161(16) 0.053(7) 0.041(6) 0.003(5) -0.013(8) 0.050(10)
C134 0.078(9) 0.102(12) 0.080(10) -0.036(8) -0.011(7) 0.061(10)
C135 0.077(10) 0.132(15) 0.080(10) -0.024(10) 0.043(8) -0.011(9)
C136 0.084(8) 0.074(8) 0.036(5) 0.013(5) 0.006(5) 0.020(6)
C141 0.26(3) 0.100(13) 0.095(13) 0.058(10) 0.106(17) 0.084(18)
C142 0.22(2) 0.168(19) 0.039(7) 0.021(9) -0.006(10) 0.160(19)
C143 0.041(6) 0.178(17) 0.095(11) -0.056(11) -0.016(6) 0.048(8)
C144 0.103(10) 0.048(6) 0.071(8) -0.011(5) 0.020(7) 0.021(6)
C145 0.075(8) 0.055(6) 0.063(6) -0.001(5) 0.015(6) 0.036(6)
C146 0.127(12) 0.074(9) 0.109(12) 0.012(7) 0.084(10) 0.040(8)
Au1 0.02326(18) 0.02851(18) 0.0275(2) 0.00356(15) 0.00668(15) 0.01231(14)
Au52 0.01998(16) 0.03028(18) 0.0278(2) 0.00534(15) 0.00690(14) 0.01297(14)
F1 0.055(4) 0.040(3) 0.135(6) 0.018(3) -0.026(4) 0.000(3)
F2 0.120(5) 0.114(5) 0.102(5) 0.071(4) 0.079(4) 0.101(5)
F3 0.094(4) 0.073(4) 0.041(3) 0.018(3) 0.006(3) 0.046(4)
F4 0.100(5) 0.065(4) 0.038(3) 0.019(2) 0.014(3) 0.041(3)
F5 0.077(5) 0.054(4) 0.140(7) 0.026(4) -0.015(4) 0.005(3)
F6 0.209(10) 0.099(5) 0.067(4) 0.033(4) 0.059(5) 0.120(6)
N1 0.027(4) 0.039(4) 0.019(4) -0.002(3) 0.000(3) 0.012(3)
N2 0.029(2) 0.025(2) 0.028(2) 0.0030(18) 0.0062(19) 0.0089(19)
N3 0.021(3) 0.042(4) 0.029(4) 0.005(3) 0.008(3) 0.023(3)
N4 0.027(2) 0.027(3) 0.027(3) 0.001(2) 0.009(2) 0.015(2)
O1 0.033(3) 0.060(4) 0.046(3) 0.003(3) -0.004(3) 0.014(3)
O2 0.041(3) 0.068(4) 0.030(3) -0.002(3) 0.009(3) 0.030(3)
O3 0.030(3) 0.055(4) 0.033(3) 0.001(3) 0.008(3) 0.020(3)
O4 0.055(4) 0.069(5) 0.027(3) -0.007(3) 0.000(3) 0.040(4)
O5 0.031(3) 0.046(3) 0.053(4) 0.003(3) -0.004(3) 0.005(2)
O6 0.027(3) 0.081(5) 0.044(4) 0.015(4) 0.012(3) 0.036(3)
P1 0.0259(11) 0.0223(10) 0.0271(11) 0.0036(8) 0.0087(8) 0.0115(8)
P52 0.0176(9) 0.0260(10) 0.0221(10) 0.0048(8) 0.0053(8) 0.0105(8)
S1 0.0287(11) 0.0394(12) 0.0273(11) -0.0019(9) -0.0013(8) 0.0154(9)
S51 0.0282(11) 0.0388(11) 0.0297(11) 0.0007(9) 0.0014(8) 0.0179(9)

loop_
_atom_type_symbol
_atom_type_description
_atom_type_scat_dispersion_real
_atom_type_scat_dispersion_imag
_atom_type_scat_source
C C 0.0033 0.0016 'International Tables Vol C Tables 4.2.6.8 and 6.1.1.4'
H H 0 0 'International Tables Vol C Tables 4.2.6.8 and 6.1.1.4'
Au Au -2.0133 8.8022 'International Tables Vol C Tables 4.2.6.8 and 6.1.1.4'
F F 0.0171 0.0103 'International Tables Vol C Tables 4.2.6.8 and 6.1.1.4'
N N 0.0061 0.0033 'International Tables Vol C Tables 4.2.6.8 and 6.1.1.4'
O O 0.0106 0.006 'International Tables Vol C Tables 4.2.6.8 and 6.1.1.4'
P P 0.1023 0.0942 'International Tables Vol C Tables 4.2.6.8 and 6.1.1.4'
S S 0.1246 0.1234 'International Tables Vol C Tables 4.2.6.8 and 6.1.1.4'

loop_
_geom_angle_atom_site_label_1
_geom_angle_atom_site_label_2
_geom_angle_atom_site_label_3
_geom_angle
C2 C1 C6 119.9(8)
C2 C1 P1 119.0(6)
C6 C1 P1 121.0(6)
C3 C2 C1 119.4(8)
C3 C2 H2 120.3
C1 C2 H2 120.3
C2 C3 C4 121.0(7)
C2 C3 H3 119.5
C4 C3 H3 119.5
C5 C4 C3 119.3(8)
C5 C4 H4 120.4
C3 C4 H4 120.4
C4 C5 C6 121.5(8)
C4 C5 H5 119.2
C6 C5 H5 119.2
C5 C6 C1 118.8(7)
C5 C6 H6 120.6
C1 C6 H6 120.6
C8 C7 C12 119.2(9)
C8 C7 P1 119.0(8)
C12 C7 P1 121.8(7)
C7 C8 C9 121.2(9)
C7 C8 H8 119.4
C9 C8 H8 119.4
C10 C9 C8 118.7(9)
C10 C9 H9 120.6
C8 C9 H9 120.6
C11 C10 C9 120.7(9)
C11 C10 H10 119.6
C9 C10 H10 119.6
C10 C11 C12 120.9(9)
C10 C11 H11 119.6
C12 C11 H11 119.6
C11 C12 C7 119.1(9)
C11 C12 H12 120.4
C7 C12 H12 120.4
C14 C13 P1 109.4(4)
N2 C14 C15 102.1(5)
N2 C14 C13 116.2(5)
C15 C14 C13 111.7(6)
N2 C14 H14 108.8
C15 C14 H14 108.8
C13 C14 H14 108.8
C16 C15 C14 104.5(6)
C16 C15 H15A 110.8
C14 C15 H15A 110.8
C16 C15 H15B 110.8
C14 C15 H15B 110.8
H15A C15 H15B 108.9
C17 C16 C15 105.3(5)
C17 C16 H16A 110.7
C15 C16 H16A 110.7
C17 C16 H16B 110.7
C15 C16 H16B 110.7
H16A C16 H16B 108.8
N2 C17 C16 104.7(5)
N2 C17 H17A 110.8
C16 C17 H17A 110.8
N2 C17 H17B 110.8
C16 C17 H17B 110.8
H17A C17 H17B 108.9
N2 C18 C19 117.0(5)
N2 C18 H18A 108
C19 C18 H18A 108
N2 C18 H18B 108
C19 C18 H18B 108
H18A C18 H18B 107.3
C20 C19 C18 109.5(6)
C20 C19 H19A 109.8
C18 C19 H19A 109.8
C20 C19 H19B 109.8
C18 C19 H19B 109.8
H19A C19 H19B 108.2
O6 C20 N3 122.6(9)
O6 C20 C19 122.9(8)
N3 C20 C19 114.4(8)
C26 C21 C22 120.2(8)
C26 C21 P52 121.0(7)
C22 C21 P52 118.7(6)
C23 C22 C21 119.5(7)
C23 C22 H22 120.2
C21 C22 H22 120.2
C24 C23 C22 119.2(8)
C24 C23 H23 120.4
C22 C23 H23 120.4
C25 C24 C23 121.8(8)
C25 C24 H24 119.1
C23 C24 H24 119.1
C24 C25 C26 119.0(8)
C24 C25 H25 120.5
C26 C25 H25 120.5
C21 C26 C25 120.4(8)
C21 C26 H26 119.8
C25 C26 H26 119.8
C28 C27 C32 118.0(8)
C28 C27 P52 125.2(7)
C32 C27 P52 116.7(6)
C27 C28 C29 121.2(8)
C27 C28 H28 119.4
C29 C28 H28 119.4
C30 C29 C28 119.9(9)
C30 C29 H29 120.1
C28 C29 H29 120.1
C29 C30 C31 120.4(9)
C29 C30 H30 119.8
C31 C30 H30 119.8
C32 C31 C30 119.5(8)
C32 C31 H31 120.2
C30 C31 H31 120.2
C31 C32 C27 121.0(8)
C31 C32 H32 119.5
C27 C32 H32 119.5
C34 C33 P52 114.5(4)
N4 C34 C33 113.5(5)
N4 C34 C35 103.3(5)
C33 C34 C35 114.4(5)
N4 C34 H34 108.4
C33 C34 H34 108.4
C35 C34 H34 108.4
C36 C35 C34 103.8(5)
C36 C35 H35A 111
C34 C35 H35A 111
C36 C35 H35B 111
C34 C35 H35B 111
H35A C35 H35B 109
C37 C36 C35 106.5(6)
C37 C36 H36A 110.4
C35 C36 H36A 110.4
C37 C36 H36B 110.4
C35 C36 H36B 110.4
H36A C36 H36B 108.6
N4 C37 C36 108.4(5)
N4 C37 H37A 110
C36 C37 H37A 110
N4 C37 H37B 110
C36 C37 H37B 110
H37A C37 H37B 108.4
N4 C38 C39 109.7(5)
N4 C38 H38A 109.7
C39 C38 H38A 109.7
N4 C38 H38B 109.7
C39 C38 H38B 109.7
H38A C38 H38B 108.2
C40 C39 C38 114.8(7)
C40 C39 H39A 108.6
C38 C39 H39A 108.6
C40 C39 H39B 108.6
C38 C39 H39B 108.6
H39A C39 H39B 107.5
O3 C40 N1 125.4(9)
O3 C40 C39 122.7(8)
N1 C40 C39 111.9(7)
F2 C41 F1 106.7(10)
F2 C41 F3 108.0(9)
F1 C41 F3 107.9(9)
F2 C41 S51 114.8(7)
F1 C41 S51 110.9(7)
F3 C41 S51 108.4(7)
F6 C42 F4 107.8(9)
F6 C42 F5 108.1(10)
F4 C42 F5 106.6(9)
F6 C42 S1 112.6(8)
F4 C42 S1 110.2(7)
F5 C42 S1 111.2(7)
C106 C101 C102 119.3(11)
C106 C101 H101 120.4
C102 C101 H101 120.4
C101 C102 C103 118.9(10)
C101 C102 H102 120.6
C103 C102 H102 120.6
C104 C103 C102 119.4(10)
C104 C103 H103 120.3
C102 C103 H103 120.3
C103 C104 C105 123.0(10)
C103 C104 H104 118.5
C105 C104 H104 118.5
C104 C105 C106 119.2(10)
C104 C105 H105 120.4
C106 C105 H105 120.4
C105 C106 C101 120.3(10)
C105 C106 H106 119.9
C101 C106 H106 119.9
C116 C111 C112 122.6(13)
C116 C111 H111 118.7
C112 C111 H111 118.7
C111 C112 C113 116.5(13)
C111 C112 H112 121.8
C113 C112 H112 121.8
C114 C113 C112 120.3(13)
C114 C113 H113 119.8
C112 C113 H113 119.8
C115 C114 C113 119.3(13)
C115 C114 H114 120.4
C113 C114 H114 120.4
C114 C115 C116 121.2(12)
C114 C115 H115 119.4
C116 C115 H115 119.4
C111 C116 C115 119.6(12)
C111 C116 H116 120.2
C115 C116 H116 120.2
C122 C121 C126 116.2(12)
C122 C121 H121 121.9
C126 C121 H121 121.9
C123 C122 C121 122.6(12)
C123 C122 H122 118.7
C121 C122 H122 118.7
C122 C123 C124 119.0(11)
C122 C123 H123 120.5
C124 C123 H123 120.5
C125 C124 C123 120.1(11)
C125 C124 H124 119.9
C123 C124 H124 119.9
C126 C125 C124 119.1(11)
C126 C125 H125 120.4
C124 C125 H125 120.4
C125 C126 C121 122.4(11)
C125 C126 H126 118.8
C121 C126 H126 118.8
C136 C131 C132 120.5(14)
C136 C131 H131 119.8
C132 C131 H131 119.8
C133 C132 C131 120.5(14)
C133 C132 H132 119.8
C131 C132 H132 119.8
C132 C133 C134 120.7(12)
C132 C133 H133 119.7
C134 C133 H133 119.7
C135 C134 C133 119.1(14)
C135 C134 H134 120.4
C133 C134 H134 120.4
C134 C135 C136 117.8(14)
C134 C135 H135 121.1
C136 C135 H135 121.1
C131 C136 C135 121.4(14)
C131 C136 H136 119.3
C135 C136 H136 119.3
C146 C141 C142 117.9(16)
C146 C141 H141 121
C142 C141 H141 121
C143 C142 C141 119.0(15)
C143 C142 H142 120.5
C141 C142 H142 120.5
C142 C143 C144 123.7(15)
C142 C143 H143 118.1
C144 C143 H143 118.1
C145 C144 C143 117.1(15)
C145 C144 H144 121.4
C143 C144 H144 121.4
C144 C145 C146 122.2(15)
C144 C145 H145 118.9
C146 C145 H145 118.9
C145 C146 C141 120.0(17)
C145 C146 H146 120
C141 C146 H146 120
N1 Au1 P1 173.9(2)
N3 Au52 P52 177.4(2)
C40 N1 S1 120.8(7)
C40 N1 Au1 122.8(6)
S1 N1 Au1 116.4(4)
C18 N2 C14 116.0(5)
C18 N2 C17 114.4(5)
C14 N2 C17 104.3(5)
C20 N3 S51 119.3(6)
C20 N3 Au52 125.5(6)
S51 N3 Au52 114.5(4)
C38 N4 C37 114.1(5)
C38 N4 C34 112.9(4)
C37 N4 C34 106.6(5)
C1 P1 C13 107.7(3)
C1 P1 C7 105.4(4)
C13 P1 C7 108.1(4)
C1 P1 Au1 114.3(3)
C13 P1 Au1 109.5(2)
C7 P1 Au1 111.7(3)
C27 P52 C21 104.1(4)
C27 P52 C33 109.9(4)
C21 P52 C33 102.5(3)
C27 P52 Au52 110.2(3)
C21 P52 Au52 112.8(3)
C33 P52 Au52 116.6(2)
O1 S1 O2 120.5(5)
O1 S1 N1 114.7(4)
O2 S1 N1 106.8(4)
O1 S1 C42 105.2(5)
O2 S1 C42 103.3(5)
N1 S1 C42 104.7(5)
O4 S51 O5 118.8(5)
O4 S51 N3 107.5(4)
O5 S51 N3 114.0(4)
O4 S51 C41 104.4(5)
O5 S51 C41 104.8(4)
N3 S51 C41 106.2(5)

loop_
_geom_bond_atom_site_label_1
_geom_bond_atom_site_label_2
_geom_bond_distance
C1 C2 1.394(11)
C1 C6 1.399(11)
C1 P1 1.809(9)
C2 C3 1.368(12)
C2 H2 0.95
C3 C4 1.384(12)
C3 H3 0.95
C4 C5 1.368(12)
C4 H4 0.95
C5 C6 1.376(12)
C5 H5 0.95
C6 H6 0.95
C7 C8 1.363(13)
C7 C12 1.395(13)
C7 P1 1.833(9)
C8 C9 1.401(14)
C8 H8 0.95
C9 C10 1.363(13)
C9 H9 0.95
C10 C11 1.362(13)
C10 H10 0.95
C11 C12 1.385(13)
C11 H11 0.95
C12 H12 0.95
C13 C14 1.562(8)
C13 P1 1.827(7)
C14 N2 1.458(7)
C14 C15 1.554(9)
C14 H14 1
C15 C16 1.515(10)
C15 H15A 0.99
C15 H15B 0.99
C16 C17 1.510(10)
C16 H16A 0.99
C16 H16B 0.99
C17 N2 1.466(7)
C17 H17A 0.99
C17 H17B 0.99
C18 N2 1.457(7)
C18 C19 1.539(10)
C18 H18A 0.99
C18 H18B 0.99
C19 C20 1.508(13)
C19 H19A 0.99
C19 H19B 0.99
C20 O6 1.225(11)
C20 N3 1.400(11)
C21 C26 1.360(11)
C21 C22 1.404(11)
C21 P52 1.825(8)
C22 C23 1.392(12)
C22 H22 0.95
C23 C24 1.382(12)
C23 H23 0.95
C24 C25 1.362(13)
C24 H24 0.95
C25 C26 1.410(12)
C25 H25 0.95
C26 H26 0.95
C27 C28 1.380(12)
C27 C32 1.417(11)
C27 P52 1.811(9)
C28 C29 1.387(12)
C28 H28 0.95
C29 C30 1.380(12)
C29 H29 0.95
C30 C31 1.389(13)
C30 H30 0.95
C31 C32 1.376(13)
C31 H31 0.95
C32 H32 0.95
C33 C34 1.536(8)
C33 P52 1.850(7)
C34 N4 1.489(6)
C34 C35 1.536(9)
C34 H34 1
C35 C36 1.532(9)
C35 H35A 0.99
C35 H35B 0.99
C36 C37 1.475(10)
C36 H36A 0.99
C36 H36B 0.99
C37 N4 1.460(7)
C37 H37A 0.99
C37 H37B 0.99
C38 N4 1.457(7)
C38 C39 1.521(9)
C38 H38A 0.99
C38 H38B 0.99
C39 C40 1.514(12)
C39 H39A 0.99
C39 H39B 0.99
C40 O3 1.187(11)
C40 N1 1.394(12)
C41 F2 1.287(11)
C41 F1 1.309(11)
C41 F3 1.317(11)
C41 S51 1.838(10)
C42 F6 1.290(12)
C42 F4 1.316(11)
C42 F5 1.333(12)
C42 S1 1.842(10)
C101 C106 1.392(15)
C101 C102 1.395(16)
C101 H101 0.95
C102 C103 1.401(16)
C102 H102 0.95
C103 C104 1.340(15)
C103 H103 0.95
C104 C105 1.355(15)
C104 H104 0.95
C105 C106 1.368(15)
C105 H105 0.95
C106 H106 0.95
C111 C116 1.345(16)
C111 C112 1.353(17)
C111 H111 0.95
C112 C113 1.41(2)
C112 H112 0.95
C113 C114 1.37(2)
C113 H113 0.95
C114 C115 1.34(2)
C114 H114 0.95
C115 C116 1.346(18)
C115 H115 0.95
C116 H116 0.95
C121 C122 1.382(19)
C121 C126 1.399(18)
C121 H121 0.95
C122 C123 1.370(17)
C122 H122 0.95
C123 C124 1.389(16)
C123 H123 0.95
C124 C125 1.381(15)
C124 H124 0.95
C125 C126 1.368(16)
C125 H125 0.95
C126 H126 0.95
C131 C136 1.30(2)
C131 C132 1.34(2)
C131 H131 0.95
C132 C133 1.31(2)
C132 H132 0.95
C133 C134 1.38(2)
C133 H133 0.95
C134 C135 1.35(2)
C134 H134 0.95
C135 C136 1.39(2)
C135 H135 0.95
C136 H136 0.95
C141 C146 1.36(3)
C141 C142 1.39(3)
C141 H141 0.95
C142 C143 1.32(3)
C142 H142 0.95
C143 C144 1.35(2)
C143 H143 0.95
C144 C145 1.324(19)
C144 H144 0.95
C145 C146 1.360(18)
C145 H145 0.95
C146 H146 0.95
Au1 N1 2.094(8)
Au1 P1 2.236(3)
Au52 N3 2.091(7)
Au52 P52 2.242(2)
N1 S1 1.601(8)
N3 S51 1.627(8)
O1 S1 1.418(8)
O2 S1 1.436(7)
O4 S51 1.405(8)
O5 S51 1.419(7)
